data_7204254
loop_
_publ_author_name
'J. Stephen Clark'
'Paul B. Hodgson'
'Michael D. Goldsmith'
'Alexander J. Blake'
'Paul A. Cooke'
'Leslie J. Street'

_publ_section_title
;
 Rearrangement of ammonium ylides produced by intramolecular reaction
 of catalytically generated metal carbenoids. Part 2. Stereoselective
 synthesis of bicyclic amines
;
_journal_issue 24
_journal_name_full 'J. Chem. Soc., Perkin Trans. 1'
_journal_page_first 3325
_journal_page_last 3337
_journal_paper_doi 10.1039/b108182a
_journal_year 2001
_chemical_formula_moiety 'C10 H17 N O'
_chemical_formula_sum 'C10 H17 N O'
_chemical_formula_weight 167.25
_chemical_name_systematic
; 
? 
;
_space_group_IT_number 14
_symmetry_cell_setting monoclinic
_symmetry_space_group_name_Hall '-P 2ybc'
_symmetry_space_group_name_H-M 'P 1 21/c 1'
_atom_sites_solution_hydrogens 'constrained to idealised geometry'
_atom_sites_solution_primary direct
_atom_sites_solution_secondary 'Fourier difference syntheses'
_audit_creation_method SHELXL-97
_cell_angle_alpha 90.00
_cell_angle_beta 105.40(2)
_cell_angle_gamma 90.00
_cell_formula_units_Z 4
_cell_length_a 8.536(2)
_cell_length_b 11.150(3)
_cell_length_c 10.547(2)
_cell_measurement_reflns_used 40
_cell_measurement_temperature 150(2)
_cell_measurement_theta_max 24.5
_cell_measurement_theta_min 12
_cell_volume 967.8(4)
_computing_cell_refinement 'STADI4 v1.07'
_computing_data_collection 'STADI4 v1.07 (Stoe, 1997)'
_computing_data_reduction 'XRED v1.09 (Stoe, 1996)'
_computing_molecular_graphics 'SHELXTL v5.03 (Sheldrick, 1994)'
_computing_publication_material SHELXL-97
_computing_structure_refinement 'SHELXL-97 (Sheldrick, 1997)'
_computing_structure_solution 'SHELXS-97 (Sheldrick, 1990)'
_diffrn_ambient_temperature 150(2)
_diffrn_measured_fraction_theta_full 0.947
_diffrn_measured_fraction_theta_max 0.947
_diffrn_measurement_device 'Stoe Stadi-4 four-circle'
_diffrn_measurement_method 'omega-theta scans'
_diffrn_radiation_monochromator graphite
_diffrn_radiation_source 'fine-focus sealed tube'
_diffrn_radiation_type MoK\a
_diffrn_radiation_wavelength 0.71073
_diffrn_reflns_av_R_equivalents 0.092
_diffrn_reflns_av_sigmaI/netI 0.045
_diffrn_reflns_limit_h_max 10
_diffrn_reflns_limit_h_min -10
_diffrn_reflns_limit_k_max 13
_diffrn_reflns_limit_k_min 0
_diffrn_reflns_limit_l_max 12
_diffrn_reflns_limit_l_min -12
_diffrn_reflns_number 2067
_diffrn_reflns_theta_full 24.96
_diffrn_reflns_theta_max 24.96
_diffrn_reflns_theta_min 2.71
_diffrn_standards_decay_% 'random variation +/-3.2'
_diffrn_standards_interval_time 60
_diffrn_standards_number 3
_exptl_absorpt_coefficient_mu 0.073
_exptl_absorpt_correction_type none
_exptl_crystal_colour colourless
_exptl_crystal_density_diffrn 1.148
_exptl_crystal_density_meas ?
_exptl_crystal_density_method .
_exptl_crystal_description trapezoid
_exptl_crystal_F_000 368
_exptl_crystal_size_max 0.58
_exptl_crystal_size_mid 0.23
_exptl_crystal_size_min 0.16
_refine_diff_density_max 0.19
_refine_diff_density_min -0.22
_refine_diff_density_rms 0.05
_refine_ls_extinction_coef 0.014(4)
_refine_ls_extinction_expression Fc^*^=kFc[1+0.001xFc^2^\l^3^/sin(2\q)]^-1/4^
_refine_ls_extinction_method SHELXL
_refine_ls_goodness_of_fit_ref 1.053
_refine_ls_hydrogen_treatment 'all riding except hydroxyl (rotating)'
_refine_ls_matrix_type full
_refine_ls_number_parameters 111
_refine_ls_number_reflns 1702
_refine_ls_number_restraints 0
_refine_ls_restrained_S_all 1.053
_refine_ls_R_factor_all 0.0827
_refine_ls_R_factor_gt 0.0570
_refine_ls_shift/su_max 0.001
_refine_ls_shift/su_mean 0.000
_refine_ls_structure_factor_coef Fsqd
_refine_ls_weighting_details 'w=1/[\s^2^(Fo^2^)+(0.042P)^2^+0.901P] where P=(Fo^2^+2Fc^2^)/3'
_refine_ls_weighting_scheme calc
_refine_ls_wR_factor_gt 0.1190
_refine_ls_wR_factor_ref 0.1407
_reflns_number_gt 1258
_reflns_number_total 1702
_reflns_threshold_expression >2sigma(I)
_cod_data_source_file b108182a.txt
_cod_data_source_block alcohol-22
_cod_depositor_comments
;
The following automatic conversions were performed:

'_refine_ls_weighting_scheme' value 'calc
w=1/[\s^2^(Fo^2^)+(0.042P)^2^+0.901P] where P=(Fo^2^+2Fc^2^)/3' was
changed to 'calc'. New tag '_refine_ls_weighting_details' was
created. The value of the new tag was set to
'w=1/[\s^2^(Fo^2^)+(0.042P)^2^+0.901P] where P=(Fo^2^+2Fc^2^)/3'.

Automatic conversion script
Id: cif_fix_values 3143 2015-03-26 13:38:13Z robertas 

The following automatic conversions were performed:

'_atom_sites_solution_primary' value 'direct methods' was changed to
'direct'.

Automatic conversion script
Id: cif_fix_values 6452 2018-10-05 10:23:21Z andrius 
;
_cod_original_sg_symbol_H-M P21/c
_cod_database_code 7204254

loop_
_symmetry_equiv_pos_as_xyz
'x, y, z'
'-x, y+1/2, -z+1/2'
'-x, -y, -z'
'x, -y-1/2, z-1/2'

loop_
_atom_site_label
_atom_site_type_symbol
_atom_site_fract_x
_atom_site_fract_y
_atom_site_fract_z
_atom_site_U_iso_or_equiv
_atom_site_adp_type
_atom_site_occupancy
_atom_site_calc_flag
_atom_site_refinement_flags
_atom_site_disorder_assembly
_atom_site_disorder_group
O1 O 0.5238(2) 0.68269(16) 1.08655(16) 0.0351(5) Uani 1 d . . .
H1 H 0.5499 0.7364 1.1442 0.053 Uiso 1 calc R . .
N1 N 0.6207(2) 0.64219(18) 0.77553(18) 0.0257(5) Uani 1 d . . .
C2 C 0.5119(3) 0.6282(2) 0.8643(2) 0.0267(6) Uani 1 d . . .
H2 H 0.5188 0.5439 0.8977 0.032 Uiso 1 calc R . .
C3 C 0.5843(3) 0.7127(2) 0.9780(2) 0.0288(6) Uani 1 d . . .
H3 H 0.5552 0.7975 0.9507 0.035 Uiso 1 calc R . .
C4 C 0.7658(3) 0.6933(3) 0.9985(2) 0.0345(7) Uani 1 d . . .
H4A H 0.8020 0.6178 1.0468 0.041 Uiso 1 calc R . .
H4B H 0.8292 0.7610 1.0474 0.041 Uiso 1 calc R . .
C5 C 0.7835(3) 0.6868(2) 0.8587(2) 0.0298(6) Uani 1 d . . .
H5 H 0.8066 0.7684 0.8286 0.036 Uiso 1 calc R . .
C6 C 0.9092(3) 0.5965(3) 0.8361(3) 0.0362(7) Uani 1 d . . .
H6A H 0.9545 0.6228 0.7634 0.043 Uiso 1 calc R . .
H6B H 0.9992 0.5860 0.9167 0.043 Uiso 1 calc R . .
C7 C 0.8121(3) 0.4813(3) 0.8007(3) 0.0376(7) Uani 1 d . . .
H7A H 0.8650 0.4255 0.7519 0.045 Uiso 1 calc R . .
H7B H 0.7975 0.4404 0.8801 0.045 Uiso 1 calc R . .
C8 C 0.6511(3) 0.5269(2) 0.7144(2) 0.0309(6) Uani 1 d . . .
H8A H 0.6581 0.5402 0.6232 0.037 Uiso 1 calc R . .
H8B H 0.5629 0.4687 0.7127 0.037 Uiso 1 calc R . .
C9 C 0.3359(3) 0.6576(2) 0.7946(2) 0.0327(6) Uani 1 d . . .
H9A H 0.2731 0.6617 0.8610 0.039 Uiso 1 calc R . .
H9B H 0.3322 0.7381 0.7542 0.039 Uiso 1 calc R . .
C10 C 0.2547(3) 0.5703(3) 0.6903(3) 0.0397(7) Uani 1 d . . .
H10 H 0.2464 0.4896 0.7165 0.048 Uiso 1 calc R . .
C11 C 0.1938(4) 0.5962(3) 0.5654(3) 0.0523(9) Uani 1 d . . .
H11A H 0.1996 0.6759 0.5352 0.063 Uiso 1 calc R . .
H11B H 0.1439 0.5352 0.5053 0.063 Uiso 1 calc R . .

loop_
_atom_site_aniso_label
_atom_site_aniso_U_11
_atom_site_aniso_U_22
_atom_site_aniso_U_33
_atom_site_aniso_U_23
_atom_site_aniso_U_13
_atom_site_aniso_U_12
O1 0.0495(12) 0.0341(11) 0.0261(9) -0.0055(8) 0.0178(9) -0.0068(9)
N1 0.0263(11) 0.0293(12) 0.0221(10) -0.0017(8) 0.0076(8) -0.0012(9)
C2 0.0317(14) 0.0273(13) 0.0229(12) 0.0001(10) 0.0105(11) -0.0017(11)
C3 0.0347(14) 0.0286(14) 0.0253(12) -0.0006(10) 0.0114(11) -0.0011(11)
C4 0.0339(15) 0.0387(16) 0.0279(13) -0.0046(11) 0.0033(11) -0.0008(12)
C5 0.0262(13) 0.0326(14) 0.0309(13) 0.0016(11) 0.0080(11) -0.0030(11)
C6 0.0274(14) 0.0470(17) 0.0341(14) 0.0040(12) 0.0078(11) 0.0047(12)
C7 0.0359(15) 0.0410(16) 0.0359(15) -0.0004(12) 0.0096(12) 0.0105(13)
C8 0.0342(14) 0.0316(14) 0.0273(13) -0.0031(11) 0.0091(11) 0.0037(12)
C9 0.0287(14) 0.0406(16) 0.0313(13) -0.0043(12) 0.0122(11) -0.0028(12)
C10 0.0305(15) 0.0487(18) 0.0418(16) -0.0115(13) 0.0127(12) -0.0084(13)
C11 0.0383(17) 0.078(2) 0.0406(17) -0.0126(16) 0.0118(14) -0.0069(16)

loop_
_atom_type_symbol
_atom_type_description
_atom_type_scat_dispersion_real
_atom_type_scat_dispersion_imag
_atom_type_scat_source
C C 0.0033 0.0016 'International Tables Vol C Tables 4.2.6.8 and 6.1.1.4'
H H 0.0000 0.0000 'International Tables Vol C Tables 4.2.6.8 and 6.1.1.4'
O O 0.0106 0.0060 'International Tables Vol C Tables 4.2.6.8 and 6.1.1.4'
N N 0.0061 0.0033 'International Tables Vol C Tables 4.2.6.8 and 6.1.1.4'

loop_
_geom_angle_atom_site_label_1
_geom_angle_atom_site_label_2
_geom_angle_atom_site_label_3
_geom_angle
_geom_angle_site_symmetry_1
_geom_angle_site_symmetry_3
_geom_angle_publ_flag
C8 N1 C2 112.97(19) . . ?
C8 N1 C5 107.13(18) . . ?
C2 N1 C5 107.38(17) . . ?
N1 C2 C3 103.88(19) . . ?
N1 C2 C9 111.89(19) . . ?
C3 C2 C9 112.9(2) . . ?
O1 C3 C2 109.4(2) . . ?
O1 C3 C4 115.4(2) . . ?
C2 C3 C4 102.04(19) . . ?
C3 C4 C5 103.21(19) . . ?
N1 C5 C4 105.32(19) . . ?
N1 C5 C6 105.4(2) . . ?
C4 C5 C6 115.8(2) . . ?
C7 C6 C5 103.5(2) . . ?
C8 C7 C6 102.2(2) . . ?
N1 C8 C7 105.3(2) . . ?
C10 C9 C2 114.9(2) . . ?
C11 C10 C9 125.3(3) . . ?

loop_
_geom_bond_atom_site_label_1
_geom_bond_atom_site_label_2
_geom_bond_distance
_geom_bond_site_symmetry_2
_geom_bond_publ_flag
O1 C3 1.415(3) . ?
N1 C8 1.492(3) . ?
N1 C2 1.492(3) . ?
N1 C5 1.517(3) . ?
C2 C3 1.521(3) . ?
C2 C9 1.522(3) . ?
C3 C4 1.522(4) . ?
C4 C5 1.523(3) . ?
C5 C6 1.535(4) . ?
C6 C7 1.521(4) . ?
C7 C8 1.520(4) . ?
C9 C10 1.494(4) . ?
C10 C11 1.313(4) . ?

loop_
_geom_torsion_atom_site_label_1
_geom_torsion_atom_site_label_2
_geom_torsion_atom_site_label_3
_geom_torsion_atom_site_label_4
_geom_torsion
_geom_torsion_site_symmetry_1
_geom_torsion_site_symmetry_2
_geom_torsion_site_symmetry_3
_geom_torsion_site_symmetry_4
_geom_torsion_publ_flag
C8 N1 C2 C3 141.6(2) . . . . ?
C5 N1 C2 C3 23.7(2) . . . . ?
C8 N1 C2 C9 -96.3(2) . . . . ?
C5 N1 C2 C9 145.8(2) . . . . ?
N1 C2 C3 O1 -162.72(19) . . . . ?
C9 C2 C3 O1 75.8(3) . . . . ?
N1 C2 C3 C4 -40.1(2) . . . . ?
C9 C2 C3 C4 -161.5(2) . . . . ?
O1 C3 C4 C5 159.7(2) . . . . ?
C2 C3 C4 C5 41.2(2) . . . . ?
C8 N1 C5 C4 -119.6(2) . . . . ?
C2 N1 C5 C4 2.0(3) . . . . ?
C8 N1 C5 C6 3.3(2) . . . . ?
C2 N1 C5 C6 124.9(2) . . . . ?
C3 C4 C5 N1 -26.9(3) . . . . ?
C3 C4 C5 C6 -142.9(2) . . . . ?
N1 C5 C6 C7 -26.7(2) . . . . ?
C4 C5 C6 C7 89.2(3) . . . . ?
C5 C6 C7 C8 39.5(2) . . . . ?
C2 N1 C8 C7 -96.5(2) . . . . ?
C5 N1 C8 C7 21.5(2) . . . . ?
C6 C7 C8 N1 -37.9(2) . . . . ?
N1 C2 C9 C10 68.7(3) . . . . ?
C3 C2 C9 C10 -174.6(2) . . . . ?
C2 C9 C10 C11 -119.6(3) . . . . ?

loop_
_cod_related_entry_id
_cod_related_entry_database
_cod_related_entry_code
1 ChemSpider 4401551
